data_4510368
loop_
_publ_author_name
'Easterday, Clay C.'
'Dedon, Liv R.'
'Zeller, Matthias'
'Oertel, Catherine M.'

_publ_section_title
;
 Helical\\infty 1[Pb2O] Chains in Polymorphs of Pb2O(C6H5COO)2
;
_journal_issue 4
_journal_name_full 'Crystal Growth &amp; Design'
_journal_page_first 2048
_journal_paper_doi 10.1021/cg500177f
_journal_volume 14
_journal_year 2014
_chemical_formula_moiety 'C28 H20 O10 Pb4'
_chemical_formula_sum 'C28 H20 O10 Pb4'
_chemical_formula_weight 1345.20
_space_group_crystal_system orthorhombic
_space_group_IT_number 43
_space_group_name_Hall 'F 2 -2d'
_space_group_name_H-M_alt 'F d d 2'
_symmetry_space_group_name_Hall 'F 2 -2d'
_symmetry_space_group_name_H-M 'F d d 2'
_atom_sites_solution_hydrogens geom
_audit_creation_method SHELXL-2013
_audit_update_record
;
2013-12-03 # Formatted by publCIF

;
_cell_angle_alpha 90
_cell_angle_beta 90
_cell_angle_gamma 90
_cell_formula_units_Z 16
_cell_length_a 31.9415(9)
_cell_length_b 36.1537(10)
_cell_length_c 10.8862(3)
_cell_measurement_temperature 293(2)
_cell_volume 12571.4(6)
_computing_data_reduction 'SAINT V7.66 A'
_computing_structure_refinement 'SHELXL-2013 (Sheldrick, 2013)'
_computing_structure_solution 'SHELXL-2013 (Sheldrick, 2013)'
_diffrn_ambient_temperature 293(2)
_diffrn_measured_fraction_theta_full 1.000
_diffrn_measured_fraction_theta_max 0.996
_diffrn_radiation_type MoK\a
_diffrn_radiation_wavelength 0.71073
_diffrn_reflns_av_R_equivalents 0.0691
_diffrn_reflns_av_unetI/netI 0.0630
_diffrn_reflns_Laue_measured_fraction_full 1.000
_diffrn_reflns_Laue_measured_fraction_max 0.996
_diffrn_reflns_limit_h_max 45
_diffrn_reflns_limit_h_min -45
_diffrn_reflns_limit_k_max 50
_diffrn_reflns_limit_k_min -51
_diffrn_reflns_limit_l_max 15
_diffrn_reflns_limit_l_min -15
_diffrn_reflns_number 50534
_diffrn_reflns_point_group_measured_fraction_full 0.998
_diffrn_reflns_point_group_measured_fraction_max 0.990
_diffrn_reflns_theta_full 25.242
_diffrn_reflns_theta_max 30.550
_diffrn_reflns_theta_min 2.055
_exptl_absorpt_coefficient_mu 21.415
_exptl_absorpt_correction_T_max 0.7461
_exptl_absorpt_correction_T_min 0.3607
_exptl_absorpt_correction_type multi-scan
_exptl_absorpt_process_details 'SADABS (Bruker, 2008)'
_exptl_crystal_colour colorless
_exptl_crystal_density_diffrn 2.843
_exptl_crystal_description needle
_exptl_crystal_F_000 9536
_exptl_crystal_size_max 0.550
_exptl_crystal_size_mid 0.030
_exptl_crystal_size_min 0.030
_refine_diff_density_max 1.115
_refine_diff_density_min -1.009
_refine_diff_density_rms 0.184
_refine_ls_abs_structure_details
;
 Flack x determined using 2710 quotients [(I+)-(I-)]/[(I+)+(I-)]
 (Parsons and Flack (2004), Acta Cryst. A60, s61).
;
_refine_ls_abs_structure_Flack 0.075(9)
_refine_ls_extinction_method none
_refine_ls_goodness_of_fit_ref 1.014
_refine_ls_hydrogen_treatment constr
_refine_ls_matrix_type full
_refine_ls_number_parameters 502
_refine_ls_number_reflns 9542
_refine_ls_number_restraints 237
_refine_ls_restrained_S_all 1.012
_refine_ls_R_factor_all 0.0719
_refine_ls_R_factor_gt 0.0378
_refine_ls_shift/su_max 0.009
_refine_ls_shift/su_mean 0.001
_refine_ls_structure_factor_coef Fsqd
_refine_ls_weighting_details 'w=1/[\s^2^(Fo^2^)+(0.0162P)^2^+63.4373P] where P=(Fo^2^+2Fc^2^)/3'
_refine_ls_weighting_scheme calc
_refine_ls_wR_factor_gt 0.0561
_refine_ls_wR_factor_ref 0.0635
_reflns_Friedel_coverage 0.896
_reflns_Friedel_fraction_full 0.996
_reflns_Friedel_fraction_max 0.982
_reflns_number_gt 6977
_reflns_number_total 9542
_reflns_threshold_expression 'I > 2\s(I)'
_cod_data_source_file cg500177f_si_002.cif
_cod_data_source_block lead_oxide_benzoate_1
_cod_database_code 4510368
_shelx_space_group_comment
;
The symmetry employed for this shelxl refinement is uniquely defined
by the following loop, which should always be used as a source of
symmetry information in preference to the above space-group names.
They are only intended as comments.
;
_shelxl_version_number 2013-4

loop_
_space_group_symop_operation_xyz
'x, y, z'
'-x, -y, z'
'-x+1/4, y+1/4, z+1/4'
'x+3/4, -y+3/4, z+1/4'
'x, y+1/2, z+1/2'
'-x, -y+1/2, z+1/2'
'-x+1/4, y+3/4, z+3/4'
'x+3/4, -y+5/4, z+3/4'
'x+1/2, y, z+1/2'
'-x+1/2, -y, z+1/2'
'-x+3/4, y+1/4, z+3/4'
'x+5/4, -y+3/4, z+3/4'
'x+1/2, y+1/2, z'
'-x+1/2, -y+1/2, z'
'-x+3/4, y+3/4, z+1/4'
'x+5/4, -y+5/4, z+1/4'

loop_
_atom_site_label
_atom_site_type_symbol
_atom_site_fract_x
_atom_site_fract_y
_atom_site_fract_z
_atom_site_U_iso_or_equiv
_atom_site_adp_type
_atom_site_occupancy
_atom_site_site_symmetry_order
_atom_site_calc_flag
_atom_site_refinement_flags_posn
_atom_site_refinement_flags_adp
_atom_site_refinement_flags_occupancy
_atom_site_disorder_assembly
_atom_site_disorder_group
C1 C 0.3503(5) 1.0421(4) 1.0174(13) 0.053(4) Uani 1 1 d . . . . .
C2 C 0.3923(4) 1.0602(4) 1.0185(12) 0.051(4) Uani 1 1 d . . . . .
C3 C 0.4285(5) 1.0417(6) 0.9944(17) 0.083(6) Uani 1 1 d . . . . .
H3 H 0.4277 1.0165 0.9763 0.099 Uiso 1 1 calc R U . . .
C4 C 0.4662(6) 1.0599(8) 0.997(2) 0.115(9) Uani 1 1 d . . . . .
H4 H 0.4909 1.0475 0.9790 0.138 Uiso 1 1 calc R U . . .
C5 C 0.4669(8) 1.0957(9) 1.025(3) 0.128(10) Uani 1 1 d . . . . .
H5 H 0.4927 1.1076 1.0288 0.154 Uiso 1 1 calc R U . . .
C6 C 0.4330(7) 1.1154(7) 1.048(3) 0.121(9) Uani 1 1 d . . . . .
H6 H 0.4348 1.1406 1.0636 0.145 Uiso 1 1 calc R U . . .
O6 O 0.2477(2) 0.9848(2) 0.6362(7) 0.0321(18) Uani 1 1 d . . . . .
C7 C 0.3948(6) 1.0975(5) 1.0475(19) 0.081(5) Uani 1 1 d . . . . .
H7 H 0.3706 1.1105 1.0669 0.097 Uiso 1 1 calc R U . . .
C8 C 0.1550(5) 1.0252(5) 0.8704(15) 0.064(5) Uani 1 1 d D . . . .
C16 C 0.3133(5) 0.8647(4) 0.7702(18) 0.070(4) Uani 1 1 d D U . . .
C17 C 0.3122(8) 0.8493(6) 0.8793(19) 0.099(7) Uani 1 1 d . . . . .
H17 H 0.3014 0.8619 0.9465 0.119 Uiso 1 1 calc R U . . .
C18 C 0.3282(10) 0.8120(8) 0.892(3) 0.141(11) Uani 1 1 d . . . . .
H18 H 0.3290 0.8008 0.9689 0.170 Uiso 1 1 calc R U . . .
C19 C 0.3411(10) 0.7948(6) 0.798(3) 0.143(12) Uani 1 1 d . . . . .
H19 H 0.3486 0.7701 0.8064 0.172 Uiso 1 1 calc R U . . .
C20 C 0.3446(8) 0.8105(7) 0.686(3) 0.128(10) Uani 1 1 d . . . . .
H20 H 0.3564 0.7977 0.6208 0.153 Uiso 1 1 calc R U . . .
C21 C 0.3303(6) 0.8458(6) 0.6724(17) 0.085(6) Uani 1 1 d . . . . .
H21 H 0.3321 0.8572 0.5960 0.101 Uiso 1 1 calc R U . . .
C22 C 0.2026(5) 0.9235(4) 1.1464(16) 0.063(4) Uani 1 1 d D U . . .
C23A C 0.1847(17) 0.8856(8) 1.153(3) 0.061(3) Uani 0.54(4) 1 d D U P A 1
C24A C 0.1641(12) 0.8755(8) 1.257(3) 0.067(6) Uani 0.54(4) 1 d D U P A 1
H24A H 0.1615 0.8914 1.3241 0.081 Uiso 0.54(4) 1 calc R U P A 1
C25A C 0.1474(11) 0.8399(9) 1.259(3) 0.077(7) Uani 0.54(4) 1 d D U P A 1
H25A H 0.1336 0.8320 1.3296 0.092 Uiso 0.54(4) 1 calc R U P A 1
C26A C 0.1500(13) 0.8166(9) 1.165(4) 0.074(7) Uani 0.54(4) 1 d D U P A 1
H26A H 0.1375 0.7934 1.1701 0.088 Uiso 0.54(4) 1 calc R U P A 1
C27A C 0.1711(12) 0.8270(8) 1.060(3) 0.077(7) Uani 0.54(4) 1 d D U P A 1
H27A H 0.1758 0.8102 0.9971 0.092 Uiso 0.54(4) 1 calc R U P A 1
C28A C 0.1851(11) 0.8634(8) 1.052(3) 0.072(6) Uani 0.54(4) 1 d D U P A 1
H28A H 0.1949 0.8725 0.9779 0.086 Uiso 0.54(4) 1 calc R U P A 1
C23B C 0.187(2) 0.8844(9) 1.132(4) 0.061(3) Uani 0.46(4) 1 d D U P A 2
C24B C 0.1623(14) 0.8679(9) 1.218(4) 0.066(6) Uani 0.46(4) 1 d D U P A 2
H24B H 0.1526 0.8812 1.2855 0.079 Uiso 0.46(4) 1 calc R U P A 2
C25B C 0.1519(14) 0.8305(10) 1.203(4) 0.074(7) Uani 0.46(4) 1 d D U P A 2
H25B H 0.1357 0.8190 1.2628 0.089 Uiso 0.46(4) 1 calc R U P A 2
C26B C 0.1640(14) 0.8113(10) 1.108(4) 0.075(8) Uani 0.46(4) 1 d D U P A 2
H26B H 0.1564 0.7865 1.1015 0.089 Uiso 0.46(4) 1 calc R U P A 2
C27B C 0.1878(14) 0.8273(9) 1.016(4) 0.076(7) Uani 0.46(4) 1 d D U P A 2
H27B H 0.1955 0.8140 0.9462 0.091 Uiso 0.46(4) 1 calc R U P A 2
C28B C 0.1999(14) 0.8641(9) 1.032(4) 0.073(6) Uani 0.46(4) 1 d D U P A 2
H28 H 0.2171 0.8752 0.9735 0.088 Uiso 0.46(4) 1 calc R U P A 2
O1 O 0.2638(3) 0.9932(2) 0.8876(8) 0.0377(19) Uani 1 1 d . . . . .
O2 O 0.3187(3) 1.0613(3) 1.0450(11) 0.066(3) Uani 1 1 d . . . . .
O3 O 0.3487(3) 1.0086(3) 0.9828(11) 0.069(3) Uani 1 1 d . . . . .
O4 O 0.1730(3) 1.0243(4) 0.9707(11) 0.095(4) Uani 1 1 d . . . . .
O5 O 0.1682(4) 1.0099(4) 0.7725(12) 0.093(4) Uani 1 1 d . . . . .
O8 O 0.2174(4) 0.9366(4) 1.0489(12) 0.102(5) Uani 1 1 d . . . . .
O9 O 0.2027(4) 0.9408(3) 1.2440(11) 0.091(4) Uani 1 1 d . . . . .
Pb1 Pb 0.24800(2) 1.05129(2) 0.96481(4) 0.03929(12) Uani 1 1 d . . . . .
Pb2 Pb 0.28945(2) 0.96631(2) 1.05813(5) 0.04049(12) Uani 1 1 d . . . . .
Pb3 Pb 0.21385(2) 0.95650(2) 0.79959(5) 0.04122(12) Uani 1 1 d . . . . .
Pb4 Pb 0.31059(2) 0.99285(2) 0.72670(5) 0.04187(12) Uani 1 1 d . . . . .
C9A C 0.1123(5) 1.0424(5) 0.8646(16) 0.069(4) Uani 0.62(3) 1 d D U P B 1
C10A C 0.1040(10) 1.0658(10) 0.958(3) 0.084(6) Uani 0.62(3) 1 d D U P B 1
H10A H 0.1224 1.0685 1.0238 0.100 Uiso 0.62(3) 1 calc R U P B 1
C11A C 0.0647(10) 1.0869(9) 0.952(3) 0.094(7) Uani 0.62(3) 1 d D U P B 1
H11A H 0.0578 1.1040 1.0129 0.113 Uiso 0.62(3) 1 calc R U P B 1
C12A C 0.0365(11) 1.0802(11) 0.847(3) 0.094(7) Uani 0.62(3) 1 d D U P B 1
H12A H 0.0104 1.0915 0.8444 0.113 Uiso 0.62(3) 1 calc R U P B 1
C13A C 0.0484(9) 1.0586(11) 0.759(3) 0.090(7) Uani 0.62(3) 1 d D U P B 1
H13A H 0.0317 1.0563 0.6892 0.108 Uiso 0.62(3) 1 calc R U P B 1
C14A C 0.0853(8) 1.0390(9) 0.766(2) 0.082(6) Uani 0.62(3) 1 d D U P B 1
H14A H 0.0923 1.0230 0.7021 0.098 Uiso 0.62(3) 1 calc R U P B 1
O6A O 0.2823(7) 0.9173(7) 0.848(2) 0.119(7) Uani 0.67(2) 1 d D U P C 1
C15A C 0.3001(4) 0.9037(5) 0.747(2) 0.103(6) Uani 0.67(2) 1 d D U P C 1
O7A O 0.3052(7) 0.9190(6) 0.652(3) 0.140(9) Uani 0.67(2) 1 d D U P C 1
C9B C 0.1123(5) 1.0424(5) 0.8646(16) 0.069(4) Uani 0.38(3) 1 d D U P B 2
C10B C 0.0945(13) 1.0688(14) 0.937(4) 0.075(7) Uani 0.38(3) 1 d D U P B 2
H10B H 0.1090 1.0788 1.0028 0.090 Uiso 0.38(3) 1 calc R U P B 2
C11B C 0.0514(13) 1.0811(13) 0.908(5) 0.082(8) Uani 0.38(3) 1 d D U P B 2
H11B H 0.0411 1.1039 0.9333 0.099 Uiso 0.38(3) 1 calc R U P B 2
C12B C 0.0259(12) 1.0551(16) 0.836(4) 0.089(8) Uani 0.38(3) 1 d D U P B 2
H12B H -0.0029 1.0535 0.8471 0.106 Uiso 0.38(3) 1 calc R U P B 2
C13B C 0.0454(11) 1.0342(16) 0.757(4) 0.084(8) Uani 0.38(3) 1 d D U P B 2
H13B H 0.0321 1.0262 0.6854 0.100 Uiso 0.38(3) 1 calc R U P B 2
C14B C 0.0860(10) 1.0244(13) 0.781(4) 0.078(7) Uani 0.38(3) 1 d D U P B 2
H14B H 0.0970 1.0042 0.7388 0.094 Uiso 0.38(3) 1 calc R U P B 2
O6B O 0.2986(10) 0.9299(8) 0.818(3) 0.062(8) Uani 0.33(2) 1 d D U P C 2
C15B C 0.2926(5) 0.9011(6) 0.744(2) 0.077(7) Uani 0.33(2) 1 d D U P C 2
O7B O 0.2708(10) 0.9041(10) 0.656(3) 0.092(9) Uani 0.33(2) 1 d D U P C 2

loop_
_atom_site_aniso_label
_atom_site_aniso_U_11
_atom_site_aniso_U_22
_atom_site_aniso_U_33
_atom_site_aniso_U_23
_atom_site_aniso_U_13
_atom_site_aniso_U_12
C1 0.050(9) 0.062(10) 0.047(9) 0.000(7) -0.019(7) -0.017(7)
C2 0.045(8) 0.073(10) 0.037(8) -0.002(7) -0.006(6) -0.029(7)
C3 0.056(10) 0.110(15) 0.081(14) -0.011(11) 0.005(10) 0.007(10)
C4 0.045(11) 0.18(2) 0.12(2) -0.027(19) 0.017(12) 0.000(13)
C5 0.089(17) 0.17(3) 0.12(2) 0.00(2) -0.014(16) -0.062(19)
C6 0.082(15) 0.13(2) 0.15(2) -0.017(19) 0.006(17) -0.051(15)
O6 0.035(4) 0.029(4) 0.032(4) 0.006(4) -0.007(4) 0.000(3)
C7 0.079(12) 0.065(11) 0.098(14) -0.007(11) -0.014(12) -0.022(9)
C8 0.057(10) 0.089(12) 0.046(10) 0.035(9) 0.005(8) 0.006(9)
C16 0.060(8) 0.058(8) 0.092(10) -0.004(8) -0.023(8) 0.012(7)
C17 0.15(2) 0.080(14) 0.065(13) -0.005(11) -0.009(13) 0.033(14)
C18 0.22(3) 0.11(2) 0.097(19) 0.022(17) -0.04(2) 0.03(2)
C19 0.23(3) 0.063(15) 0.14(2) -0.024(18) -0.06(3) 0.057(16)
C20 0.13(2) 0.12(2) 0.13(2) -0.060(18) 0.008(17) 0.059(17)
C21 0.089(14) 0.104(16) 0.060(11) 0.007(10) 0.022(10) 0.019(12)
C22 0.078(8) 0.054(7) 0.055(8) 0.011(7) -0.017(7) -0.031(7)
C23A 0.069(7) 0.053(6) 0.060(8) 0.002(6) -0.013(7) -0.035(6)
C24A 0.071(11) 0.063(11) 0.068(12) -0.002(10) 0.010(10) -0.040(10)
C25A 0.084(12) 0.075(12) 0.071(13) -0.007(11) 0.017(11) -0.040(11)
C26A 0.081(13) 0.069(12) 0.071(14) -0.015(11) 0.009(12) -0.042(11)
C27A 0.083(13) 0.071(12) 0.076(13) -0.011(11) 0.006(12) -0.038(11)
C28A 0.077(12) 0.071(11) 0.069(12) -0.002(10) -0.001(11) -0.040(10)
C23B 0.069(7) 0.053(6) 0.060(8) 0.002(6) -0.013(7) -0.035(6)
C24B 0.072(11) 0.065(12) 0.061(13) 0.005(11) -0.010(11) -0.037(11)
C25B 0.080(13) 0.073(13) 0.070(15) 0.006(12) -0.005(13) -0.036(12)
C26B 0.083(14) 0.070(13) 0.070(15) 0.007(12) -0.008(13) -0.037(12)
C27B 0.084(14) 0.070(13) 0.074(14) 0.006(12) -0.011(12) -0.039(12)
C28B 0.080(12) 0.068(11) 0.071(12) 0.002(11) -0.015(11) -0.036(11)
O1 0.042(5) 0.043(5) 0.028(4) 0.000(4) 0.004(4) -0.002(4)
O2 0.038(5) 0.083(8) 0.076(7) -0.023(7) 0.003(6) -0.009(5)
O3 0.063(7) 0.068(7) 0.076(8) -0.009(6) 0.002(6) -0.016(5)
O4 0.049(6) 0.180(13) 0.057(7) 0.047(9) -0.012(6) -0.012(7)
O5 0.077(8) 0.126(11) 0.076(9) 0.019(8) 0.026(7) 0.051(8)
O8 0.129(11) 0.113(9) 0.064(8) 0.038(8) -0.038(8) -0.084(8)
O9 0.150(12) 0.066(7) 0.058(8) 0.001(6) -0.034(8) -0.023(7)
Pb1 0.0444(2) 0.0343(2) 0.0391(3) 0.0026(2) 0.0016(2) 0.0009(2)
Pb2 0.0459(3) 0.0362(2) 0.0393(3) -0.0012(2) -0.0051(2) 0.0038(2)
Pb3 0.0410(3) 0.0446(3) 0.0381(3) 0.0040(2) -0.0017(2) -0.0113(2)
Pb4 0.0343(2) 0.0545(3) 0.0368(3) -0.0024(3) 0.0022(2) -0.0061(2)
C9A 0.064(8) 0.081(8) 0.064(8) 0.015(7) -0.004(6) 0.027(7)
C10A 0.082(11) 0.090(11) 0.079(12) 0.007(11) 0.001(10) 0.033(10)
C11A 0.096(13) 0.101(13) 0.087(13) -0.006(12) 0.002(11) 0.043(11)
C12A 0.092(13) 0.102(14) 0.088(13) 0.000(12) -0.002(11) 0.042(12)
C13A 0.089(12) 0.102(14) 0.079(12) 0.013(11) -0.017(10) 0.039(11)
C14A 0.081(11) 0.090(12) 0.075(11) 0.017(10) -0.015(9) 0.041(10)
O6A 0.127(15) 0.095(14) 0.134(15) -0.035(12) -0.039(13) 0.025(12)
C15A 0.103(12) 0.082(11) 0.125(13) -0.010(11) -0.028(11) 0.014(10)
O7A 0.145(19) 0.097(15) 0.18(2) 0.066(15) -0.052(16) 0.013(14)
C9B 0.064(8) 0.081(8) 0.064(8) 0.015(7) -0.004(6) 0.027(7)
C10B 0.065(13) 0.091(13) 0.068(13) 0.017(12) -0.018(11) 0.025(12)
C11B 0.070(15) 0.104(15) 0.073(15) 0.014(14) -0.025(13) 0.027(13)
C12B 0.078(15) 0.109(16) 0.078(15) 0.013(14) -0.022(13) 0.025(14)
C13B 0.076(14) 0.100(16) 0.075(15) 0.017(13) -0.020(12) 0.027(13)
C14B 0.070(12) 0.091(14) 0.073(13) 0.017(12) -0.012(11) 0.034(12)
O6B 0.060(15) 0.044(14) 0.081(16) 0.030(13) 0.002(14) 0.007(12)
C15B 0.072(12) 0.062(12) 0.096(14) 0.015(11) -0.009(11) 0.006(11)
O7B 0.089(17) 0.078(15) 0.109(17) 0.024(15) -0.014(15) 0.006(15)

loop_
_atom_type_symbol
_atom_type_description
_atom_type_scat_dispersion_real
_atom_type_scat_dispersion_imag
_atom_type_scat_source
C C 0.0033 0.0016 'International Tables Vol C Tables 4.2.6.8 and 6.1.1.4'
H H 0.0000 0.0000 'International Tables Vol C Tables 4.2.6.8 and 6.1.1.4'
O O 0.0106 0.0060 'International Tables Vol C Tables 4.2.6.8 and 6.1.1.4'
Pb Pb -3.3944 10.1111 'International Tables Vol C Tables 4.2.6.8 and 6.1.1.4'

loop_
_geom_angle_atom_site_label_1
_geom_angle_atom_site_label_2
_geom_angle_atom_site_label_3
_geom_angle
_geom_angle_site_symmetry_1
_geom_angle_site_symmetry_3
O2 C1 O3 124.3(13) . .
O2 C1 C2 118.5(14) . .
O3 C1 C2 117.1(14) . .
C3 C2 C7 118.2(15) . .
C3 C2 C1 123.1(15) . .
C7 C2 C1 118.7(15) . .
C2 C3 C4 120.2(19) . .
C2 C3 H3 119.9 . .
C4 C3 H3 119.9 . .
C5 C4 C3 119(2) . .
C5 C4 H4 120.4 . .
C3 C4 H4 120.4 . .
C6 C5 C4 124(2) . .
C6 C5 H5 118.2 . .
C4 C5 H5 118.2 . .
C5 C6 C7 118(2) . .
C5 C6 H6 120.9 . .
C7 C6 H6 120.9 . .
Pb4 O6 Pb1 112.1(3) . 10_574
Pb4 O6 Pb2 121.5(3) . 10_574
Pb1 O6 Pb2 99.8(3) 10_574 10_574
Pb4 O6 Pb3 97.9(3) . .
Pb1 O6 Pb3 113.8(3) 10_574 .
Pb2 O6 Pb3 112.6(3) 10_574 .
C6 C7 C2 120.5(19) . .
C6 C7 H7 119.8 . .
C2 C7 H7 119.8 . .
O4 C8 O5 125.0(15) . .
O4 C8 C9A 118.2(16) . .
O5 C8 C9A 116.5(15) . .
C17 C16 C21 120.0(16) . .
C17 C16 C15A 123(2) . .
C21 C16 C15A 116.6(19) . .
C17 C16 C15B 122.3(18) . .
C21 C16 C15B 117.4(18) . .
C16 C17 C18 118(2) . .
C16 C17 H17 120.9 . .
C18 C17 H17 120.9 . .
C19 C18 C17 120(3) . .
C19 C18 H18 120.2 . .
C17 C18 H18 120.2 . .
C18 C19 C20 123(2) . .
C18 C19 H19 118.3 . .
C20 C19 H19 118.3 . .
C19 C20 C21 118(2) . .
C19 C20 H20 121.1 . .
C21 C20 H20 121.1 . .
C20 C21 C16 120.7(19) . .
C20 C21 H21 119.7 . .
C16 C21 H21 119.7 . .
O9 C22 O8 122.4(13) . .
O9 C22 C23A 115.2(19) . .
O8 C22 C23A 122.3(19) . .
O9 C22 C23B 125(2) . .
O8 C22 C23B 113(2) . .
C28A C23A C24A 121(2) . .
C28A C23A C22 120(2) . .
C24A C23A C22 118(2) . .
C23A C24A C25A 116(2) . .
C23A C24A H24A 121.9 . .
C25A C24A H24A 121.9 . .
C26A C25A C24A 123(3) . .
C26A C25A H25A 118.3 . .
C24A C25A H25A 118.3 . .
C25A C26A C27A 120(3) . .
C25A C26A H26A 120.1 . .
C27A C26A H26A 120.1 . .
C26A C27A C28A 118(3) . .
C26A C27A H27A 121.1 . .
C28A C27A H27A 121.1 . .
C23A C28A C27A 120(3) . .
C23A C28A H28A 119.9 . .
C27A C28A H28A 119.9 . .
C24B C23B C28B 119(2) . .
C24B C23B C22 122(3) . .
C28B C23B C22 119(3) . .
C23B C24B C25B 119(3) . .
C23B C24B H24B 120.7 . .
C25B C24B H24B 120.7 . .
C26B C25B C24B 122(3) . .
C26B C25B H25B 118.8 . .
C24B C25B H25B 118.8 . .
C25B C26B C27B 121(3) . .
C25B C26B H26B 119.5 . .
C27B C26B H26B 119.5 . .
C26B C27B C28B 117(3) . .
C26B C27B H27B 121.3 . .
C28B C27B H27B 121.3 . .
C23B C28B C27B 122(3) . .
C23B C28B H28 119.2 . .
C27B C28B H28 119.2 . .
Pb2 O1 Pb3 110.4(3) . .
Pb2 O1 Pb4 112.9(3) . .
Pb3 O1 Pb4 97.5(3) . .
Pb2 O1 Pb1 99.9(3) . .
Pb3 O1 Pb1 121.7(4) . .
Pb4 O1 Pb1 115.0(3) . .
C1 O2 Pb1 124.9(9) . .
C1 O3 Pb2 120.2(10) . .
C8 O4 Pb1 113.6(10) . .
C8 O5 Pb3 116.2(10) . .
C22 O8 Pb2 118.0(10) . .
C22 O9 Pb4 115.4(10) . 10_575
O6 Pb1 O1 76.4(3) 10_575 .
O6 Pb1 O2 74.7(3) 10_575 .
O1 Pb1 O2 93.6(3) . .
O6 Pb1 O4 79.7(3) 10_575 .
O1 Pb1 O4 82.5(4) . .
O2 Pb1 O4 154.3(4) . .
O6 Pb1 O7B 74.1(8) 10_575 10_575
O1 Pb1 O7B 150.4(8) . 10_575
O2 Pb1 O7B 81.0(8) . 10_575
O4 Pb1 O7B 90.0(8) . 10_575
O6 Pb1 Pb2 40.25(18) 10_575 .
O1 Pb1 Pb2 39.3(2) . .
O2 Pb1 Pb2 71.1(3) . .
O4 Pb1 Pb2 90.7(3) . .
O7B Pb1 Pb2 112.7(8) 10_575 .
O1 Pb2 O6 77.5(3) . 10_575
O1 Pb2 O8 79.6(3) . .
O6 Pb2 O8 82.7(4) 10_575 .
O1 Pb2 O3 75.4(3) . .
O6 Pb2 O3 92.3(3) 10_575 .
O8 Pb2 O3 155.0(4) . .
O1 Pb2 O6A 65.5(5) . .
O6 Pb2 O6A 136.2(5) 10_575 .
O8 Pb2 O6A 68.9(6) . .
O3 Pb2 O6A 99.8(6) . .
O1 Pb2 Pb1 40.8(2) . .
O6 Pb2 Pb1 40.0(2) 10_575 .
O8 Pb2 Pb1 91.0(3) . .
O3 Pb2 Pb1 70.3(2) . .
O6A Pb2 Pb1 106.1(5) . .
O1 Pb3 O6 75.0(3) . .
O1 Pb3 O5 90.5(4) . .
O6 Pb3 O5 80.6(3) . .
O1 Pb3 O6A 69.7(5) . .
O6 Pb3 O6A 90.2(6) . .
O5 Pb3 O6A 159.8(6) . .
O1 Pb3 Pb4 41.4(2) . .
O6 Pb3 Pb4 40.41(18) . .
O5 Pb3 Pb4 101.9(3) . .
O6A Pb3 Pb4 60.8(6) . .
O6 Pb4 O1 75.8(3) . .
O6 Pb4 O9 90.3(4) . 10_574
O1 Pb4 O9 79.8(3) . 10_574
O6 Pb4 O6B 85.5(7) . .
O1 Pb4 O6B 66.7(8) . .
O9 Pb4 O6B 146.3(8) 10_574 .
O6 Pb4 Pb3 41.7(2) . .
O1 Pb4 Pb3 41.1(2) . .
O9 Pb4 Pb3 101.6(3) 10_574 .
O6B Pb4 Pb3 55.1(7) . .
C10A C9A C14A 121.3(19) . .
C10A C9A C8 113.9(19) . .
C14A C9A C8 124.2(18) . .
C9A C10A C11A 117(2) . .
C9A C10A H10A 121.3 . .
C11A C10A H10A 121.4 . .
C12A C11A C10A 118(3) . .
C12A C11A H11A 121.0 . .
C10A C11A H11A 121.0 . .
C13A C12A C11A 120(3) . .
C13A C12A H12A 120.1 . .
C11A C12A H12A 120.1 . .
C12A C13A C14A 121(3) . .
C12A C13A H13A 119.4 . .
C14A C13A H13A 119.4 . .
C13A C14A C9A 122(2) . .
C13A C14A H14A 119.0 . .
C9A C14A H14A 119.0 . .
C15A O6A Pb3 112.7(14) . .
C15A O6A Pb2 147.4(15) . .
Pb3 O6A Pb2 83.9(6) . .
O7A C15A O6A 127(2) . .
O7A C15A C16 123(2) . .
O6A C15A C16 109(2) . .
C11B C10B H10B 120.8 . .
C12B C11B C10B 116(3) . .
C12B C11B H11B 122.1 . .
C10B C11B H11B 122.1 . .
C13B C12B C11B 117(4) . .
C13B C12B H12B 121.4 . .
C11B C12B H12B 121.4 . .
C12B C13B C14B 118(3) . .
C12B C13B H13B 120.9 . .
C14B C13B H13B 120.9 . .
C13B C14B H14B 117.5 . .
C15B O6B Pb4 119.0(19) . .
O7B C15B O6B 120(3) . .
O7B C15B C16 119(3) . .
O6B C15B C16 120(2) . .
C15B O7B Pb1 144(2) . 10_574

loop_
_geom_bond_atom_site_label_1
_geom_bond_atom_site_label_2
_geom_bond_distance
_geom_bond_site_symmetry_2
C1 O2 1.260(17) .
C1 O3 1.270(16) .
C1 C2 1.493(18) .
C2 C3 1.36(2) .
C2 C7 1.39(2) .
C3 C4 1.37(3) .
C3 H3 0.9300 .
C4 C5 1.33(3) .
C4 H4 0.9300 .
C5 C6 1.32(3) .
C5 H5 0.9300 .
C6 C7 1.38(2) .
C6 H6 0.9300 .
O6 Pb4 2.258(7) .
O6 Pb1 2.280(8) 10_574
O6 Pb2 2.292(7) 10_574
O6 Pb3 2.319(8) .
C7 H7 0.9300 .
C8 O4 1.235(18) .
C8 O5 1.273(19) .
C8 C9A 1.499(16) .
C16 C17 1.31(3) .
C16 C21 1.38(2) .
C16 C15A 1.50(2) .
C16 C15B 1.50(2) .
C17 C18 1.45(3) .
C17 H17 0.9300 .
C18 C19 1.27(4) .
C18 H18 0.9300 .
C19 C20 1.34(4) .
C19 H19 0.9300 .
C20 C21 1.36(3) .
C20 H20 0.9300 .
C21 H21 0.9300 .
C22 O9 1.233(19) .
C22 O8 1.255(19) .
C22 C23A 1.489(19) .
C22 C23B 1.51(2) .
C23A C28A 1.36(3) .
C23A C24A 1.36(3) .
C24A C25A 1.39(3) .
C24A H24A 0.9300 .
C25A C26A 1.32(4) .
C25A H25A 0.9300 .
C26A C27A 1.38(4) .
C26A H26A 0.9300 .
C27A C28A 1.39(3) .
C27A H27A 0.9300 .
C28A H28A 0.9300 .
C23B C24B 1.37(3) .
C23B C28B 1.37(3) .
C24B C25B 1.40(3) .
C24B H24B 0.9300 .
C25B C26B 1.31(4) .
C25B H25B 0.9300 .
C26B C27B 1.38(4) .
C26B H26B 0.9300 .
C27B C28B 1.40(3) .
C27B H27B 0.9300 .
C28B H28 0.9300 .
O1 Pb2 2.250(8) .
O1 Pb3 2.286(8) .
O1 Pb4 2.303(8) .
O1 Pb1 2.317(8) .
O2 Pb1 2.448(9) .
O3 Pb2 2.569(10) .
O4 Pb1 2.586(10) .
O5 Pb3 2.438(11) .
O8 Pb2 2.540(11) .
O9 Pb4 2.444(12) 10_575
Pb1 O6 2.280(8) 10_575
Pb1 O7B 2.70(3) 10_575
Pb1 Pb2 3.4963(7) .
Pb2 O6 2.292(7) 10_575
Pb2 O6A 2.91(2) .
Pb3 O6A 2.66(2) .
Pb3 Pb4 3.4503(7) .
Pb4 O9 2.444(12) 10_574
Pb4 O6B 2.51(3) .
C9A C10A 1.35(3) .
C9A C14A 1.38(3) .
C10A C11A 1.47(3) .
C10A H10A 0.9300 .
C11A C12A 1.48(4) .
C11A H11A 0.9300 .
C12A C13A 1.30(4) .
C12A H12A 0.9300 .
C13A C14A 1.38(3) .
C13A H13A 0.9300 .
C14A H14A 0.9300 .
O6A C15A 1.33(3) .
C15A O7A 1.19(3) .
C10B C11B 1.48(3) .
C10B H10B 0.9300 .
C11B C12B 1.47(4) .
C11B H11B 0.9300 .
C12B C13B 1.31(4) .
C12B H12B 0.9300 .
C13B C14B 1.37(3) .
C13B H13B 0.9300 .
C14B H14B 0.9300 .
O6B C15B 1.33(3) .
C15B O7B 1.19(3) .
O7B Pb1 2.70(3) 10_574
